data_2221227
loop_
_publ_author_name
'\,Sahin, Zarife Sibel'
'I\,s\?ik, \,Samil'
'\,Sener, Ahmet'
'Tan, Meltem'

_publ_section_title
;
 3,5-Dibenzoyl-2,6-dimethyl-1-pentyl-4-pyridone
;
_journal_coeditor_code XU2481
_journal_issue 3
_journal_name_full 'Acta Crystallographica Section E'
_journal_page_first o619
_journal_paper_doi 10.1107/S1600536809006667
_journal_volume 65
_journal_year 2009
_chemical_formula_iupac 'C26 H27 N O3'
_chemical_formula_moiety 'C26 H27 N O3'
_chemical_formula_sum 'C26 H27 N O3'
_chemical_formula_weight 401.49
_chemical_name_systematic
;
3,5-Dibenzoyl-2,6-dimethyl-1-pentyl-4-pyridone
;
_space_group_IT_number 19
_symmetry_cell_setting orthorhombic
_symmetry_space_group_name_Hall 'P 2ac 2ab'
_symmetry_space_group_name_H-M 'P 21 21 21'
_atom_sites_solution_hydrogens geom
_atom_sites_solution_primary direct
_atom_sites_solution_secondary difmap
_audit_creation_method SHELXL-97
_cell_angle_alpha 90.00
_cell_angle_beta 90.00
_cell_angle_gamma 90.00
_cell_formula_units_Z 4
_cell_length_a 7.7879(3)
_cell_length_b 12.6502(6)
_cell_length_c 23.6491(14)
_cell_measurement_reflns_used 5814
_cell_measurement_temperature 296
_cell_measurement_theta_max 26.77
_cell_measurement_theta_min 1.61
_cell_volume 2329.9(2)
_computing_cell_refinement 'X-AREA (Stoe & Cie, 2002)'
_computing_data_collection 'X-AREA (Stoe & Cie, 2002)'
_computing_data_reduction 'X-RED32 (Stoe & Cie, 2002)'
_computing_molecular_graphics 'ORTEP-3 for Windows (Farrugia, 1997)'
_computing_publication_material 'WinGX (Farrugia, 1999)'
_computing_structure_refinement 'SHELXL97 (Sheldrick, 2008)'
_computing_structure_solution 'SHELXS97 (Sheldrick, 2008)'
_diffrn_ambient_temperature 296
_diffrn_detector_area_resol_mean 6.67
_diffrn_measured_fraction_theta_full 1.000
_diffrn_measured_fraction_theta_max 1.000
_diffrn_measurement_device_type 'Stoe IPDS-II'
_diffrn_measurement_method \w
_diffrn_radiation_monochromator graphite
_diffrn_radiation_source 'fine-focus sealed tube'
_diffrn_radiation_type MoK\a
_diffrn_radiation_wavelength 0.71073
_diffrn_reflns_av_R_equivalents 0.0960
_diffrn_reflns_av_sigmaI/netI 0.0740
_diffrn_reflns_limit_h_max 9
_diffrn_reflns_limit_h_min -9
_diffrn_reflns_limit_k_max 14
_diffrn_reflns_limit_k_min -15
_diffrn_reflns_limit_l_max 29
_diffrn_reflns_limit_l_min -27
_diffrn_reflns_number 10674
_diffrn_reflns_theta_full 25.99
_diffrn_reflns_theta_max 25.99
_diffrn_reflns_theta_min 1.72
_diffrn_standards_decay_% <2
_diffrn_standards_number 0
_exptl_absorpt_coefficient_mu 0.074
_exptl_absorpt_correction_type none
_exptl_crystal_colour colourless
_exptl_crystal_density_diffrn 1.145
_exptl_crystal_density_method 'not measured'
_exptl_crystal_description prism
_exptl_crystal_F_000 856
_exptl_crystal_size_max 0.45
_exptl_crystal_size_mid 0.34
_exptl_crystal_size_min 0.16
_refine_diff_density_max 0.444
_refine_diff_density_min -0.600
_refine_ls_extinction_method none
_refine_ls_goodness_of_fit_ref 0.970
_refine_ls_hydrogen_treatment constr
_refine_ls_matrix_type full
_refine_ls_number_parameters 266
_refine_ls_number_reflns 2632
_refine_ls_number_restraints 1
_refine_ls_restrained_S_all 0.974
_refine_ls_R_factor_all 0.1622
_refine_ls_R_factor_gt 0.1029
_refine_ls_shift/su_max 0.002
_refine_ls_shift/su_mean 0.000
_refine_ls_structure_factor_coef Fsqd
_refine_ls_weighting_details 'calc w=1/[\s^2^(Fo^2^)+(0.2P)^2^] where P=(Fo^2^+2Fc^2^)/3'
_refine_ls_weighting_scheme calc
_refine_ls_wR_factor_gt 0.2766
_refine_ls_wR_factor_ref 0.3161
_reflns_number_gt 1239
_reflns_number_total 2632
_reflns_threshold_expression I>2\s(I)
_cod_data_source_file xu2481.cif
_cod_data_source_block I
_cod_database_code 2221227
_cod_database_fobs_code 2221227

loop_
_symmetry_equiv_pos_as_xyz
'x, y, z'
'-x+1/2, -y, z+1/2'
'x+1/2, -y+1/2, -z'
'-x, y+1/2, -z+1/2'

loop_
_atom_site_type_symbol
_atom_site_label
_atom_site_fract_x
_atom_site_fract_y
_atom_site_fract_z
_atom_site_U_iso_or_equiv
_atom_site_adp_type
_atom_site_calc_flag
_atom_site_refinement_flags
_atom_site_occupancy
_atom_site_disorder_assembly
_atom_site_disorder_group
C C1 0.8305(12) 0.7239(8) 0.8563(4) 0.090(3) Uani d . 1 . .
H H1 0.8339 0.7864 0.8770 0.107 Uiso calc R 1 . .
C C2 0.9313(13) 0.6404(10) 0.8730(5) 0.100(3) Uani d . 1 . .
H H2 1.0009 0.6460 0.9048 0.120 Uiso calc R 1 . .
C C3 0.9274(16) 0.5502(11) 0.8425(5) 0.111(4) Uani d . 1 . .
H H3 0.9954 0.4932 0.8532 0.134 Uiso calc R 1 . .
C C4 0.8278(16) 0.5426(8) 0.7976(5) 0.104(3) Uani d . 1 . .
H H4 0.8290 0.4798 0.7772 0.125 Uiso calc R 1 . .
C C5 0.7240(12) 0.6216(7) 0.7797(3) 0.080(2) Uani d . 1 . .
H H5 0.6540 0.6124 0.7482 0.096 Uiso calc R 1 . .
C C6 0.7237(10) 0.7178(6) 0.8093(3) 0.0649(18) Uani d . 1 . .
C C7 0.6137(11) 0.8055(6) 0.7925(3) 0.075(2) Uani d . 1 . .
C C8 0.5347(9) 0.8073(5) 0.7345(3) 0.0616(17) Uani d . 1 . .
C C9 0.6469(10) 0.8425(6) 0.6904(3) 0.0671(19) Uani d . 1 . .
C C10 0.5706(11) 0.8403(6) 0.6347(4) 0.077(2) Uani d . 1 . .
C C11 0.4073(13) 0.8064(7) 0.6266(3) 0.081(2) Uani d . 1 . .
C C12 0.3721(10) 0.7743(6) 0.7247(3) 0.072(2) Uani d . 1 . .
C C13 0.2594(13) 0.7343(9) 0.7728(4) 0.103(3) Uani d . 1 . .
H H13A 0.3116 0.7518 0.8084 0.154 Uiso calc R 1 . .
H H13B 0.2472 0.6589 0.7700 0.154 Uiso calc R 1 . .
H H13C 0.1483 0.7668 0.7705 0.154 Uiso calc R 1 . .
C C14 0.3253(17) 0.8085(11) 0.5670(4) 0.126(4) Uani d . 1 . .
H H14A 0.2600 0.7451 0.5612 0.188 Uiso calc R 1 . .
H H14B 0.4142 0.8130 0.5389 0.188 Uiso calc R 1 . .
H H14C 0.2510 0.8688 0.5638 0.188 Uiso calc R 1 . .
C C15 0.6801(14) 0.8736(7) 0.5869(4) 0.091(3) Uani d . 1 . .
C C16 0.6728(10) 0.9838(6) 0.5644(3) 0.071(2) Uani d . 1 . .
C C17 0.5731(11) 1.0598(7) 0.5895(3) 0.078(2) Uani d . 1 . .
H H17 0.5064 1.0438 0.6210 0.093 Uiso calc R 1 . .
C C18 0.5739(12) 1.1613(7) 0.5668(4) 0.087(2) Uani d . 1 . .
H H18 0.5086 1.2137 0.5840 0.105 Uiso calc R 1 . .
C C19 0.6669(14) 1.1856(7) 0.5204(4) 0.092(3) Uani d . 1 . .
H H19 0.6641 1.2536 0.5055 0.111 Uiso calc R 1 . .
C C20 0.7670(12) 1.1074(8) 0.4953(4) 0.090(3) Uani d . 1 . .
H H20 0.8320 1.1230 0.4634 0.108 Uiso calc R 1 . .
C C21 0.7700(11) 1.0099(7) 0.5170(3) 0.075(2) Uani d . 1 . .
H H21 0.8383 0.9585 0.5002 0.089 Uiso calc R 1 . .
C C22 0.1361(11) 0.7219(9) 0.6621(4) 0.100(3) Uani d . 1 . .
H H22A 0.0664 0.7320 0.6957 0.120 Uiso calc R 1 . .
H H22B 0.0783 0.7562 0.6308 0.120 Uiso calc R 1 . .
C C23 0.1501(16) 0.6065(10) 0.6501(6) 0.130(4) Uani d . 1 . .
H H23A 0.2191 0.5965 0.6163 0.156 Uiso calc R 1 . .
H H23B 0.2089 0.5724 0.6813 0.156 Uiso calc R 1 . .
C C24 -0.0144(17) 0.5563(12) 0.6419(5) 0.129 Uani d D 1 . .
H H24A 0.0008 0.4912 0.6630 0.155 Uiso calc R 1 . .
H H24B -0.0877 0.5995 0.6657 0.155 Uiso calc R 1 . .
C C25 -0.130(2) 0.5243(14) 0.5997(7) 0.175 Uani d D 1 . .
H H25A -0.0587 0.4664 0.5866 0.211 Uiso calc R 1 . .
H H25B -0.1008 0.5814 0.5741 0.211 Uiso calc R 1 . .
C C26 -0.281(3) 0.4911(19) 0.5675(11) 0.247(9) Uani d . 1 . .
H H26A -0.3441 0.4394 0.5888 0.371 Uiso calc R 1 . .
H H26B -0.2452 0.4609 0.5322 0.371 Uiso calc R 1 . .
H H26C -0.3531 0.5512 0.5604 0.371 Uiso calc R 1 . .
N N1 0.3069(8) 0.7731(5) 0.6710(3) 0.0749(18) Uani d . 1 . .
O O1 0.5886(10) 0.8785(6) 0.8250(3) 0.112(2) Uani d . 1 . .
O O2 0.7961(8) 0.8698(6) 0.6990(3) 0.103(2) Uani d . 1 . .
O O3 0.7820(14) 0.8093(6) 0.5670(4) 0.150(4) Uani d . 1 . .

loop_
_atom_site_aniso_label
_atom_site_aniso_U_11
_atom_site_aniso_U_22
_atom_site_aniso_U_33
_atom_site_aniso_U_12
_atom_site_aniso_U_13
_atom_site_aniso_U_23
C1 0.086(6) 0.104(6) 0.079(5) -0.018(5) 0.014(5) -0.007(5)
C2 0.079(6) 0.125(9) 0.094(7) 0.009(6) -0.003(5) 0.037(6)
C3 0.102(8) 0.119(9) 0.113(9) 0.021(7) 0.017(7) 0.034(7)
C4 0.132(9) 0.083(6) 0.098(7) 0.016(6) 0.015(8) -0.001(5)
C5 0.095(6) 0.073(5) 0.071(5) 0.008(5) 0.000(5) 0.011(4)
C6 0.066(4) 0.072(4) 0.056(4) -0.008(4) -0.005(4) 0.011(3)
C7 0.082(5) 0.064(4) 0.078(5) 0.001(4) 0.007(4) -0.003(4)
C8 0.061(4) 0.057(4) 0.066(4) -0.001(3) 0.003(4) 0.003(3)
C9 0.068(5) 0.065(4) 0.068(5) 0.004(4) 0.016(4) 0.008(3)
C10 0.080(5) 0.067(4) 0.084(5) 0.003(4) 0.008(5) 0.020(4)
C11 0.100(6) 0.081(5) 0.064(4) 0.022(5) -0.014(5) 0.014(4)
C12 0.068(4) 0.080(5) 0.068(4) 0.009(4) 0.018(4) 0.006(4)
C13 0.090(6) 0.121(7) 0.097(6) -0.032(6) 0.005(5) 0.016(6)
C14 0.141(9) 0.162(11) 0.074(6) 0.009(9) -0.022(7) 0.012(6)
C15 0.117(7) 0.082(6) 0.073(5) 0.019(6) 0.032(5) 0.015(4)
C16 0.074(5) 0.086(5) 0.053(4) -0.002(4) 0.001(4) 0.006(4)
C17 0.084(5) 0.088(6) 0.062(4) 0.007(4) 0.010(4) 0.007(4)
C18 0.097(6) 0.081(5) 0.084(6) 0.009(5) 0.009(6) 0.005(5)
C19 0.106(7) 0.076(5) 0.095(6) 0.003(5) -0.007(6) 0.012(5)
C20 0.089(6) 0.103(6) 0.078(5) -0.016(6) 0.016(5) 0.032(5)
C21 0.079(5) 0.080(5) 0.064(4) 0.001(4) 0.010(4) 0.008(4)
C22 0.061(5) 0.146(9) 0.093(6) 0.005(6) -0.020(5) 0.003(6)
C23 0.109(8) 0.114(8) 0.166(11) -0.020(7) -0.021(8) -0.029(8)
C24 0.128 0.155 0.104 -0.031(8) 0.017(7) -0.036(6)
C25 0.175 0.155 0.197 -0.001(12) 0.005(14) -0.030(11)
C26 0.180 0.30(3) 0.259 -0.146(16) -0.002(18) -0.01(2)
N1 0.068(4) 0.077(4) 0.080(4) 0.004(3) -0.005(4) 0.011(3)
O1 0.134(6) 0.100(5) 0.102(4) 0.018(5) 0.001(4) -0.025(4)
O2 0.074(4) 0.118(5) 0.117(5) -0.020(4) 0.012(4) 0.014(4)
O3 0.213(9) 0.096(5) 0.141(6) 0.055(6) 0.088(7) 0.035(4)

loop_
_atom_type_symbol
_atom_type_description
_atom_type_scat_dispersion_real
_atom_type_scat_dispersion_imag
_atom_type_scat_source
C C 0.0033 0.0000 'International Tables Vol C Tables 4.2.6.8 and 6.1.1.4'
H H 0.0000 0.0000 'International Tables Vol C Tables 4.2.6.8 and 6.1.1.4'
N N 0.0061 0.0000 'International Tables Vol C Tables 4.2.6.8 and 6.1.1.4'
O O 0.0106 0.0000 'International Tables Vol C Tables 4.2.6.8 and 6.1.1.4'

loop_
_geom_angle_atom_site_label_1
_geom_angle_atom_site_label_2
_geom_angle_atom_site_label_3
_geom_angle_site_symmetry_1
_geom_angle_site_symmetry_3
_geom_angle
_geom_angle_publ_flag
C2 C1 C6 . . 122.0(9) ?
C2 C1 H1 . . 119.0 ?
C6 C1 H1 . . 119.0 ?
C3 C2 C1 . . 118.8(10) ?
C3 C2 H2 . . 120.6 ?
C1 C2 H2 . . 120.6 ?
C4 C3 C2 . . 120.3(11) ?
C4 C3 H3 . . 119.8 ?
C2 C3 H3 . . 119.8 ?
C3 C4 C5 . . 123.4(10) ?
C3 C4 H4 . . 118.3 ?
C5 C4 H4 . . 118.3 ?
C4 C5 C6 . . 119.0(8) ?
C4 C5 H5 . . 120.5 ?
C6 C5 H5 . . 120.5 ?
C1 C6 C5 . . 116.5(8) ?
C1 C6 C7 . . 121.8(7) ?
C5 C6 C7 . . 121.6(7) ?
O1 C7 C6 . . 120.0(8) ?
O1 C7 C8 . . 119.9(7) ?
C6 C7 C8 . . 120.0(7) ?
C12 C8 C9 . . 122.7(7) ?
C12 C8 C7 . . 122.4(7) ?
C9 C8 C7 . . 114.8(7) ?
O2 C9 C8 . . 123.0(8) ?
O2 C9 C10 . . 123.0(8) ?
C8 C9 C10 . . 114.1(7) ?
C11 C10 C9 . . 121.3(8) ?
C11 C10 C15 . . 121.6(9) ?
C9 C10 C15 . . 117.1(8) ?
C10 C11 N1 . . 121.6(7) ?
C10 C11 C14 . . 120.6(9) ?
N1 C11 C14 . . 117.8(9) ?
C8 C12 N1 . . 120.7(7) ?
C8 C12 C13 . . 120.8(7) ?
N1 C12 C13 . . 118.4(7) ?
C12 C13 H13A . . 109.5 ?
C12 C13 H13B . . 109.5 ?
H13A C13 H13B . . 109.5 ?
C12 C13 H13C . . 109.5 ?
H13A C13 H13C . . 109.5 ?
H13B C13 H13C . . 109.5 ?
C11 C14 H14A . . 109.5 ?
C11 C14 H14B . . 109.5 ?
H14A C14 H14B . . 109.5 ?
C11 C14 H14C . . 109.5 ?
H14A C14 H14C . . 109.5 ?
H14B C14 H14C . . 109.5 ?
O3 C15 C10 . . 118.5(8) ?
O3 C15 C16 . . 120.4(8) ?
C10 C15 C16 . . 121.1(8) ?
C17 C16 C21 . . 119.4(7) ?
C17 C16 C15 . . 121.5(7) ?
C21 C16 C15 . . 119.1(7) ?
C16 C17 C18 . . 118.5(8) ?
C16 C17 H17 . . 120.8 ?
C18 C17 H17 . . 120.8 ?
C19 C18 C17 . . 121.8(9) ?
C19 C18 H18 . . 119.1 ?
C17 C18 H18 . . 119.1 ?
C18 C19 C20 . . 119.0(8) ?
C18 C19 H19 . . 120.5 ?
C20 C19 H19 . . 120.5 ?
C21 C20 C19 . . 120.1(8) ?
C21 C20 H20 . . 120.0 ?
C19 C20 H20 . . 120.0 ?
C20 C21 C16 . . 121.3(8) ?
C20 C21 H21 . . 119.4 ?
C16 C21 H21 . . 119.4 ?
C23 C22 N1 . . 112.7(8) ?
C23 C22 H22A . . 109.0 ?
N1 C22 H22A . . 109.0 ?
C23 C22 H22B . . 109.0 ?
N1 C22 H22B . . 109.0 ?
H22A C22 H22B . . 107.8 ?
C24 C23 C22 . . 113.1(11) ?
C24 C23 H23A . . 109.0 ?
C22 C23 H23A . . 109.0 ?
C24 C23 H23B . . 109.0 ?
C22 C23 H23B . . 109.0 ?
H23A C23 H23B . . 107.8 ?
C25 C24 C23 . . 142.3(14) ?
C25 C24 H24A . . 101.4 ?
C23 C24 H24A . . 101.4 ?
C25 C24 H24B . . 101.4 ?
C23 C24 H24B . . 101.4 ?
H24A C24 H24B . . 104.6 ?
C24 C25 C26 . . 165.7(17) ?
C24 C25 H25A . . 94.5 ?
C26 C25 H25A . . 94.5 ?
C24 C25 H25B . . 94.4 ?
C26 C25 H25B . . 94.5 ?
H25A C25 H25B . . 103.2 ?
C25 C26 H26A . . 109.5 ?
C25 C26 H26B . . 109.5 ?
H26A C26 H26B . . 109.5 ?
C25 C26 H26C . . 109.5 ?
H26A C26 H26C . . 109.5 ?
H26B C26 H26C . . 109.5 ?
C12 N1 C11 . . 119.6(7) ?
C12 N1 C22 . . 117.8(7) ?
C11 N1 C22 . . 122.2(7) ?

loop_
_geom_bond_atom_site_label_1
_geom_bond_atom_site_label_2
_geom_bond_site_symmetry_2
_geom_bond_distance
_geom_bond_publ_flag
C1 C2 . 1.374(14) ?
C1 C6 . 1.389(11) ?
C1 H1 . 0.9300 ?
C2 C3 . 1.351(16) ?
C2 H2 . 0.9300 ?
C3 C4 . 1.318(15) ?
C3 H3 . 0.9300 ?
C4 C5 . 1.353(13) ?
C4 H4 . 0.9300 ?
C5 C6 . 1.404(11) ?
C5 H5 . 0.9300 ?
C6 C7 . 1.457(11) ?
C7 O1 . 1.217(10) y
C7 C8 . 1.504(11) ?
C8 C12 . 1.354(11) ?
C8 C9 . 1.432(10) ?
C9 O2 . 1.229(10) y
C9 C10 . 1.445(12) ?
C10 C11 . 1.356(13) ?
C10 C15 . 1.478(12) ?
C11 N1 . 1.374(11) ?
C11 C14 . 1.549(13) ?
C12 N1 . 1.368(10) ?
C12 C13 . 1.525(11) ?
C13 H13A . 0.9600 ?
C13 H13B . 0.9600 ?
C13 H13C . 0.9600 ?
C14 H14A . 0.9600 ?
C14 H14B . 0.9600 ?
C14 H14C . 0.9600 ?
C15 O3 . 1.230(11) y
C15 C16 . 1.494(12) ?
C16 C17 . 1.370(11) ?
C16 C21 . 1.391(11) ?
C17 C18 . 1.392(11) ?
C17 H17 . 0.9300 ?
C18 C19 . 1.349(12) ?
C18 H18 . 0.9300 ?
C19 C20 . 1.394(13) ?
C19 H19 . 0.9300 ?
C20 C21 . 1.335(12) ?
C20 H20 . 0.9300 ?
C21 H21 . 0.9300 ?
C22 C23 . 1.491(17) ?
C22 N1 . 1.494(12) ?
C22 H22A . 0.9700 ?
C22 H22B . 0.9700 ?
C23 C24 . 1.442(16) ?
C23 H23A . 0.9700 ?
C23 H23B . 0.9700 ?
C24 C25 . 1.404(15) ?
C24 H24A . 0.9700 ?
C24 H24B . 0.9700 ?
C25 C26 . 1.46(2) ?
C25 H25A . 0.9700 ?
C25 H25B . 0.9700 ?
C26 H26A . 0.9600 ?
C26 H26B . 0.9600 ?
C26 H26C . 0.9600 ?

loop_
_geom_hbond_atom_site_label_D
_geom_hbond_atom_site_label_H
_geom_hbond_atom_site_label_A
_geom_hbond_site_symmetry_A
_geom_hbond_distance_DH
_geom_hbond_distance_HA
_geom_hbond_distance_DA
_geom_hbond_angle_DHA
C3 H3 O2 4_746C2 0.93 2.57 3.288(14) 134.5
C2 H2 Cg3 4_746 0.93 2.95 3.759(11) 145
C17 H17 Cg2 4_656 0.93 3.09 3.813(9) 135

loop_
_geom_torsion_atom_site_label_1
_geom_torsion_atom_site_label_2
_geom_torsion_atom_site_label_3
_geom_torsion_atom_site_label_4
_geom_torsion_site_symmetry_1
_geom_torsion_site_symmetry_2
_geom_torsion_site_symmetry_3
_geom_torsion_site_symmetry_4
_geom_torsion
_geom_torsion_publ_flag
C6 C1 C2 C3 . . . . 0.7(14) ?
C1 C2 C3 C4 . . . . -0.3(16) ?
C2 C3 C4 C5 . . . . -0.7(17) ?
C3 C4 C5 C6 . . . . 1.4(15) ?
C2 C1 C6 C5 . . . . -0.1(12) ?
C2 C1 C6 C7 . . . . 178.4(8) ?
C4 C5 C6 C1 . . . . -0.9(12) ?
C4 C5 C6 C7 . . . . -179.4(8) ?
C1 C6 C7 O1 . . . . -13.8(12) ?
C5 C6 C7 O1 . . . . 164.5(8) ?
C1 C6 C7 C8 . . . . 164.6(7) ?
C5 C6 C7 C8 . . . . -17.0(11) ?
O1 C7 C8 C12 . . . . -84.2(10) ?
C6 C7 C8 C12 . . . . 97.4(9) ?
O1 C7 C8 C9 . . . . 98.2(9) ?
C6 C7 C8 C9 . . . . -80.2(9) ?
C12 C8 C9 O2 . . . . -177.9(8) ?
C7 C8 C9 O2 . . . . -0.3(11) ?
C12 C8 C9 C10 . . . . 0.4(10) ?
C7 C8 C9 C10 . . . . 178.0(6) ?
O2 C9 C10 C11 . . . . 177.8(8) ?
C8 C9 C10 C11 . . . . -0.5(11) ?
O2 C9 C10 C15 . . . . -0.5(12) ?
C8 C9 C10 C15 . . . . -178.8(7) ?
C9 C10 C11 N1 . . . . 0.2(12) ?
C15 C10 C11 N1 . . . . 178.4(8) ?
C9 C10 C11 C14 . . . . 177.7(9) ?
C15 C10 C11 C14 . . . . -4.1(13) ?
C9 C8 C12 N1 . . . . 0.1(12) ?
C7 C8 C12 N1 . . . . -177.4(7) ?
C9 C8 C12 C13 . . . . 178.1(8) ?
C7 C8 C12 C13 . . . . 0.7(12) ?
C11 C10 C15 O3 . . . . -97.1(13) ?
C9 C10 C15 O3 . . . . 81.2(12) ?
C11 C10 C15 C16 . . . . 85.2(11) ?
C9 C10 C15 C16 . . . . -96.6(10) ?
O3 C15 C16 C17 . . . . -173.4(10) ?
C10 C15 C16 C17 . . . . 4.3(14) ?
O3 C15 C16 C21 . . . . 6.4(15) ?
C10 C15 C16 C21 . . . . -175.9(8) ?
C21 C16 C17 C18 . . . . -0.5(12) ?
C15 C16 C17 C18 . . . . 179.2(9) ?
C16 C17 C18 C19 . . . . 1.4(14) ?
C17 C18 C19 C20 . . . . -1.2(15) ?
C18 C19 C20 C21 . . . . 0.1(15) ?
C19 C20 C21 C16 . . . . 0.7(14) ?
C17 C16 C21 C20 . . . . -0.5(13) ?
C15 C16 C21 C20 . . . . 179.7(9) ?
N1 C22 C23 C24 . . . . 179.5(10) ?
C22 C23 C24 C25 . . . . 96(2) ?
C23 C24 C25 C26 . . . . -160(7) ?
C8 C12 N1 C11 . . . . -0.4(11) ?
C13 C12 N1 C11 . . . . -178.5(8) ?
C8 C12 N1 C22 . . . . 171.7(8) ?
C13 C12 N1 C22 . . . . -6.4(11) ?
C10 C11 N1 C12 . . . . 0.3(12) ?
C14 C11 N1 C12 . . . . -177.3(9) ?
C10 C11 N1 C22 . . . . -171.5(8) ?
C14 C11 N1 C22 . . . . 11.0(12) ?
C23 C22 N1 C12 . . . . -88.7(11) ?
C23 C22 N1 C11 . . . . 83.2(12) ?

loop_
_cod_related_entry_id
_cod_related_entry_database
_cod_related_entry_code
1 ChemSpider 10604604
